data_7716009
loop_
_publ_author_name
'Kitase, Kosuke'
'Akahoshi, Daisuke'
'Kitazawa, Takafumi'

_publ_section_title
;
 Soma-Iwamoto-type SCO complex
 Fe(quinazoline)<sub>2</sub>[Au(CN)<sub>2</sub>]<sub>2</sub> using the
 quinazoline-type ligand.
;
_journal_issue 22
_journal_name_full 'Dalton transactions (Cambridge, England : 2003)'
_journal_page_first 9248
_journal_page_last 9251
_journal_paper_doi 10.1039/d4dt00458b
_journal_volume 53
_journal_year 2024
_chemical_formula_sum 'C20 H12 Au2 Fe N8'
_chemical_formula_weight 814.16
_space_group_crystal_system monoclinic
_space_group_IT_number 14
_space_group_name_Hall '-P 2ybc'
_space_group_name_H-M_alt 'P 1 21/c 1'
_atom_sites_solution_hydrogens geom
_audit_creation_method SHELXL-2017/1
_audit_update_record
;
2024-02-10 deposited with the CCDC.	2024-04-18 downloaded from the CCDC.
;
_cell_angle_alpha 90
_cell_angle_beta 93.865(2)
_cell_angle_gamma 90
_cell_formula_units_Z 4
_cell_length_a 10.8433(10)
_cell_length_b 14.6937(14)
_cell_length_c 14.7279(14)
_cell_measurement_reflns_used 2813
_cell_measurement_temperature 296(2)
_cell_measurement_theta_max 24.39
_cell_measurement_theta_min 2.34
_cell_volume 2341.2(4)
_computing_cell_refinement 'Bruker SAINT'
_computing_data_collection 'Bruker APEX2'
_computing_data_reduction 'Bruker SAINT'
_computing_molecular_graphics 'Bruker SHELXTL'
_computing_publication_material 'Bruker SHELXTL'
_computing_structure_refinement 'SHELXL-2017/1 (Sheldrick, 2017)'
_computing_structure_solution 'SHELXT 2014/5 (Sheldrick, 2014)'
_diffrn_ambient_temperature 296(2)
_diffrn_detector_area_resol_mean 8.336
_diffrn_measured_fraction_theta_full 1.000
_diffrn_measured_fraction_theta_max 0.998
_diffrn_measurement_device_type 'Bruker APEX-II CCD'
_diffrn_measurement_method '\f and \w scans'
_diffrn_radiation_type MoK\a
_diffrn_radiation_wavelength 0.71073
_diffrn_reflns_av_R_equivalents 0.0457
_diffrn_reflns_av_unetI/netI 0.0585
_diffrn_reflns_Laue_measured_fraction_full 1.000
_diffrn_reflns_Laue_measured_fraction_max 0.998
_diffrn_reflns_limit_h_max 10
_diffrn_reflns_limit_h_min -14
_diffrn_reflns_limit_k_max 19
_diffrn_reflns_limit_k_min -18
_diffrn_reflns_limit_l_max 15
_diffrn_reflns_limit_l_min -19
_diffrn_reflns_number 14851
_diffrn_reflns_point_group_measured_fraction_full 1.000
_diffrn_reflns_point_group_measured_fraction_max 0.998
_diffrn_reflns_theta_full 25.242
_diffrn_reflns_theta_max 27.508
_diffrn_reflns_theta_min 1.882
_exptl_absorpt_coefficient_mu 13.136
_exptl_absorpt_correction_T_max 0.35
_exptl_absorpt_correction_T_min 0.08
_exptl_absorpt_correction_type 'Numerical Mu From Formula'
_exptl_absorpt_process_details
; 
SADABS-2016/2 - Bruker AXS area detector scaling and absorption correction 
;
_exptl_crystal_colour yellow
_exptl_crystal_density_diffrn 2.310
_exptl_crystal_description plate
_exptl_crystal_F_000 1488
_exptl_crystal_preparation 'Magnetic properties'
_exptl_crystal_size_max 0.244
_exptl_crystal_size_mid 0.231
_exptl_crystal_size_min 0.102
_refine_diff_density_max 0.977
_refine_diff_density_min -1.149
_refine_diff_density_rms 0.281
_refine_ls_extinction_method none
_refine_ls_goodness_of_fit_ref 0.951
_refine_ls_hydrogen_treatment constr
_refine_ls_matrix_type full
_refine_ls_number_parameters 258
_refine_ls_number_reflns 5351
_refine_ls_number_restraints 66
_refine_ls_restrained_S_all 0.952
_refine_ls_R_factor_all 0.0991
_refine_ls_R_factor_gt 0.0438
_refine_ls_shift/su_max 0.000
_refine_ls_shift/su_mean 0.000
_refine_ls_structure_factor_coef Fsqd
_refine_ls_weighting_details 'w=1/[\s^2^(Fo^2^)+(0.1000P)^2^+0.9008P] where P=(Fo^2^+2Fc^2^)/3'
_refine_ls_weighting_scheme calc
_refine_ls_wR_factor_gt 0.1373
_refine_ls_wR_factor_ref 0.1756
_reflns_Friedel_coverage 0.000
_reflns_number_gt 2918
_reflns_number_total 5351
_reflns_threshold_expression 'I > 2\s(I)'
_cod_data_source_file d4dt00458b2.cif
_cod_data_source_block test_1_a_CCDC2
_cod_depositor_comments 'Adding full bibliography for 7716006--7716010.cif.'
_cod_original_sg_symbol_H-M 'P 21/c'
_cod_database_code 7716009
_shelx_shelxl_version_number 2017/1
_shelx_space_group_comment
; 
The symmetry employed for this shelxl refinement is uniquely defined 
by the following loop, which should always be used as a source of 
symmetry information in preference to the above space-group names. 
They are only intended as comments. 
;
_shelx_estimated_absorpt_t_min 0.142
_shelx_estimated_absorpt_t_max 0.348

loop_
_space_group_symop_operation_xyz
'x, y, z'
'-x, y+1/2, -z+1/2'
'-x, -y, -z'
'x, -y-1/2, z-1/2'

loop_
_atom_site_label
_atom_site_type_symbol
_atom_site_fract_x
_atom_site_fract_y
_atom_site_fract_z
_atom_site_U_iso_or_equiv
_atom_site_adp_type
_atom_site_occupancy
_atom_site_site_symmetry_order
_atom_site_calc_flag
_atom_site_refinement_flags_posn
_atom_site_refinement_flags_adp
_atom_site_refinement_flags_occupancy
_atom_site_disorder_assembly
_atom_site_disorder_group
Au1A Au 0.8900(8) 0.2666(2) 0.5037(3) 0.0641(9) Uani 0.60(2) 1 d . . P A 1
Au1B Au 0.9257(8) 0.2592(4) 0.5043(4) 0.0477(10) Uani 0.40(2) 1 d . . P A 2
Au2A Au 0.8226(6) 0.7433(4) 1.0238(2) 0.0761(12) Uani 0.60(2) 1 d . . P A 1
Au2B Au 0.8027(6) 0.7279(5) 1.0250(3) 0.0541(10) Uani 0.40(2) 1 d . . P A 2
C2 C 0.8989(14) 0.3324(9) 0.9070(7) 0.083(4) Uani 1 1 d . . . . .
C3 C 0.8138(11) 0.6425(8) 0.9290(7) 0.064(3) Uani 1 1 d . . . . .
C4 C 0.8206(13) 0.6650(8) 0.6187(7) 0.075(3) Uani 1 1 d . . . . .
N6A N 0.5098(10) 0.4046(8) 0.8527(6) 0.091(5) Uani 0.626(8) 1 d G . P B 1
C8A C 0.6324(9) 0.4308(8) 0.8486(6) 0.070(4) Uani 0.626(8) 1 d G . P B 1
H8A H 0.685243 0.430530 0.901037 0.084 Uiso 0.626(8) 1 calc R U P B 1
N5A N 0.6761(7) 0.4576(7) 0.7661(7) 0.055(3) Uani 0.626(8) 1 d G . P B 1
C5A C 0.5971(8) 0.4581(9) 0.6878(6) 0.081(5) Uani 0.626(8) 1 d G . P B 1
H5A H 0.626356 0.475958 0.632566 0.097 Uiso 0.626(8) 1 calc R U P B 1
C6A C 0.4745(8) 0.4318(8) 0.6919(6) 0.093(8) Uani 0.626(8) 1 d G . P B 1
C7A C 0.4308(7) 0.4050(6) 0.7743(7) 0.098(7) Uani 0.626(8) 1 d G . P B 1
C9A C 0.3082(8) 0.3788(9) 0.7785(11) 0.110(9) Uani 0.626(8) 1 d G . P B 1
H9A H 0.278940 0.360877 0.833656 0.132 Uiso 0.626(8) 1 calc R U P B 1
C10A C 0.2292(8) 0.3792(11) 0.7001(13) 0.174(16) Uani 0.626(8) 1 d G . P B 1
H10A H 0.147143 0.361664 0.702856 0.209 Uiso 0.626(8) 1 calc R U P B 1
C11A C 0.2729(11) 0.4060(13) 0.6176(11) 0.31(3) Uani 0.626(8) 1 d G . P B 1
H11A H 0.220044 0.406302 0.565185 0.367 Uiso 0.626(8) 1 calc R U P B 1
C12A C 0.3955(11) 0.4323(12) 0.6135(7) 0.159(14) Uani 0.626(8) 1 d G . P B 1
H12A H 0.424742 0.450154 0.558313 0.190 Uiso 0.626(8) 1 calc R U P B 1
C1 C 0.9045(10) 0.3586(8) 0.6006(7) 0.062(3) Uani 1 1 d . . . . .
N6B N 0.5312(16) 0.4671(13) 0.5869(9) 0.091(5) Uani 0.374(8) 1 d G . P B 2
C8B C 0.6484(15) 0.4849(13) 0.6270(11) 0.070(4) Uani 0.374(8) 1 d G . P B 2
H8B H 0.709605 0.508092 0.592185 0.084 Uiso 0.374(8) 1 calc R U P B 2
N5B N 0.6742(13) 0.4680(13) 0.7192(11) 0.055(3) Uani 0.374(8) 1 d G . P B 2
C5B C 0.5828(16) 0.4334(15) 0.7712(10) 0.081(5) Uani 0.374(8) 1 d G . P B 2
H5B H 0.600079 0.422063 0.832923 0.097 Uiso 0.374(8) 1 calc R U P B 2
C6B C 0.4656(14) 0.4156(13) 0.7311(11) 0.093(8) Uani 0.374(8) 1 d G . P B 2
C7B C 0.4398(13) 0.4324(11) 0.6389(11) 0.098(7) Uani 0.374(8) 1 d G . P B 2
C9B C 0.3226(15) 0.4147(16) 0.5988(16) 0.110(9) Uani 0.374(8) 1 d G . P B 2
H9B H 0.305329 0.425947 0.537077 0.132 Uiso 0.374(8) 1 calc R U P B 2
C10B C 0.2312(15) 0.380(2) 0.651(2) 0.174(16) Uani 0.374(8) 1 d G . P B 2
H10B H 0.152740 0.368087 0.623940 0.209 Uiso 0.374(8) 1 calc R U P B 2
C11B C 0.2570(18) 0.363(2) 0.743(2) 0.31(3) Uani 0.374(8) 1 d G . P B 2
H11B H 0.195794 0.339917 0.777812 0.367 Uiso 0.374(8) 1 calc R U P B 2
C12B C 0.3742(19) 0.381(2) 0.7831(15) 0.159(14) Uani 0.374(8) 1 d G . P B 2
H12B H 0.391434 0.369606 0.844821 0.190 Uiso 0.374(8) 1 calc R U P B 2
Fe1 Fe 0.86734(12) 0.50098(8) 0.76531(7) 0.0417(3) Uani 1 1 d . . . . .
N8 N 1.2309(8) 0.5692(6) 0.9016(5) 0.168(7) Uani 1 1 d G U . . .
C16 C 1.1109(8) 0.5405(6) 0.8775(6) 0.134(6) Uani 1 1 d G U . . .
H16 H 1.063112 0.515296 0.921242 0.161 Uiso 1 1 calc R U . . .
N7 N 1.0624(6) 0.5495(5) 0.7882(6) 0.082(3) Uani 1 1 d G U . . .
C13 C 1.1339(7) 0.5872(6) 0.7229(5) 0.113(5) Uani 1 1 d G U . . .
H13 H 1.101428 0.593169 0.663119 0.136 Uiso 1 1 calc R U . . .
C14 C 1.2538(7) 0.6158(5) 0.7469(6) 0.148(7) Uani 1 1 d G U . . .
C15 C 1.3023(6) 0.6068(4) 0.8363(6) 0.186(9) Uani 1 1 d G U . . .
C17 C 1.4222(7) 0.6355(6) 0.8603(9) 0.219(10) Uani 1 1 d G U . . .
H17 H 1.454677 0.629490 0.920091 0.263 Uiso 1 1 calc R U . . .
C18 C 1.4937(7) 0.6732(7) 0.7950(11) 0.226(11) Uani 1 1 d G U . . .
H18 H 1.573930 0.692356 0.811091 0.272 Uiso 1 1 calc R U . . .
C19 C 1.4452(9) 0.6822(8) 0.7057(10) 0.214(10) Uani 1 1 d G U . . .
H19 H 1.493002 0.707365 0.661970 0.257 Uiso 1 1 calc R U . . .
C20 C 1.3253(10) 0.6535(7) 0.6816(7) 0.185(9) Uani 1 1 d G U . . .
H20 H 1.292821 0.659509 0.621848 0.223 Uiso 1 1 calc R U . . .
N1 N 0.9056(9) 0.4115(6) 0.6536(6) 0.069(3) Uani 1 1 d . . . . .
N2 N 0.8985(11) 0.3902(7) 0.8577(6) 0.082(3) Uani 1 1 d . . . . .
N3 N 0.8227(9) 0.5904(6) 0.8720(5) 0.065(2) Uani 1 1 d . . . . .
N4 N 0.8335(11) 0.6099(7) 0.6694(6) 0.080(3) Uani 1 1 d . . . . .

loop_
_atom_site_aniso_label
_atom_site_aniso_U_11
_atom_site_aniso_U_22
_atom_site_aniso_U_33
_atom_site_aniso_U_23
_atom_site_aniso_U_13
_atom_site_aniso_U_12
Au1A 0.087(2) 0.0606(8) 0.0449(6) -0.0164(4) 0.0034(12) 0.0187(12)
Au1B 0.057(2) 0.0416(14) 0.0439(8) -0.0116(8) 0.0031(11) -0.0017(12)
Au2A 0.142(3) 0.0403(13) 0.0489(7) -0.0164(6) 0.0291(12) -0.0141(12)
Au2B 0.083(2) 0.0354(17) 0.0429(10) -0.0107(8) -0.0018(13) -0.0051(15)
C2 0.140(12) 0.068(8) 0.041(6) 0.004(5) -0.005(7) 0.021(8)
C3 0.093(9) 0.058(7) 0.043(6) 0.000(5) 0.007(5) -0.001(6)
C4 0.120(11) 0.056(7) 0.050(6) 0.011(5) 0.010(6) -0.002(7)
N6A 0.089(11) 0.092(11) 0.095(11) 0.024(9) 0.018(9) 0.009(9)
C8A 0.061(10) 0.096(13) 0.052(9) 0.004(8) -0.001(7) -0.005(9)
N5A 0.062(7) 0.051(7) 0.053(9) 0.018(7) 0.010(7) 0.012(6)
C5A 0.049(10) 0.101(14) 0.095(13) 0.027(11) 0.023(9) 0.020(10)
C6A 0.055(10) 0.096(15) 0.13(2) -0.003(16) 0.023(11) 0.001(9)
C7A 0.120(18) 0.041(10) 0.13(2) -0.007(11) -0.017(15) 0.011(11)
C9A 0.089(19) 0.042(10) 0.21(3) -0.003(13) 0.058(17) 0.000(11)
C10A 0.107(14) 0.084(13) 0.32(5) -0.14(2) -0.080(19) 0.037(11)
C11A 0.11(2) 0.51(8) 0.31(5) -0.30(5) 0.10(3) -0.16(3)
C12A 0.13(3) 0.23(4) 0.12(2) -0.03(2) 0.013(18) -0.04(2)
C1 0.075(8) 0.061(7) 0.053(6) -0.018(5) 0.012(5) 0.003(6)
N6B 0.089(11) 0.092(11) 0.095(11) 0.024(9) 0.018(9) 0.009(9)
C8B 0.061(10) 0.096(13) 0.052(9) 0.004(8) -0.001(7) -0.005(9)
N5B 0.062(7) 0.051(7) 0.053(9) 0.018(7) 0.010(7) 0.012(6)
C5B 0.049(10) 0.101(14) 0.095(13) 0.027(11) 0.023(9) 0.020(10)
C6B 0.055(10) 0.096(15) 0.13(2) -0.003(16) 0.023(11) 0.001(9)
C7B 0.120(18) 0.041(10) 0.13(2) -0.007(11) -0.017(15) 0.011(11)
C9B 0.089(19) 0.042(10) 0.21(3) -0.003(13) 0.058(17) 0.000(11)
C10B 0.107(14) 0.084(13) 0.32(5) -0.14(2) -0.080(19) 0.037(11)
C11B 0.11(2) 0.51(8) 0.31(5) -0.30(5) 0.10(3) -0.16(3)
C12B 0.13(3) 0.23(4) 0.12(2) -0.03(2) 0.013(18) -0.04(2)
Fe1 0.0561(9) 0.0392(7) 0.0299(6) -0.0013(5) 0.0041(5) -0.0017(6)
N8 0.119(12) 0.140(13) 0.236(17) -0.094(12) -0.056(11) 0.030(10)
C16 0.076(9) 0.125(13) 0.192(16) -0.052(12) -0.058(10) 0.009(9)
N7 0.054(6) 0.067(7) 0.123(9) -0.037(6) -0.001(6) 0.009(5)
C13 0.099(11) 0.079(10) 0.163(14) -0.004(10) 0.015(10) -0.007(9)
C14 0.075(10) 0.070(10) 0.30(2) -0.007(13) -0.027(13) -0.008(8)
C15 0.093(13) 0.098(13) 0.36(2) -0.094(16) 0.011(15) -0.004(10)
C17 0.118(15) 0.096(14) 0.43(3) -0.095(17) -0.066(18) 0.011(12)
C18 0.124(17) 0.084(14) 0.46(3) -0.002(19) -0.05(2) -0.019(12)
C19 0.131(17) 0.105(15) 0.40(3) 0.036(19) -0.052(18) -0.005(13)
C20 0.123(15) 0.086(12) 0.34(2) 0.047(15) 0.000(17) -0.029(11)
N1 0.091(7) 0.067(6) 0.050(5) -0.018(5) 0.015(5) -0.001(5)
N2 0.142(9) 0.058(6) 0.046(5) 0.021(4) 0.002(5) 0.024(6)
N3 0.087(7) 0.063(6) 0.047(5) -0.012(4) 0.012(5) 0.008(5)
N4 0.141(10) 0.058(6) 0.044(5) 0.015(4) 0.021(5) -0.006(6)

loop_
_atom_type_symbol
_atom_type_description
_atom_type_scat_dispersion_real
_atom_type_scat_dispersion_imag
_atom_type_scat_source
C C 0.0033 0.0016 'International Tables Vol C Tables 4.2.6.8 and 6.1.1.4'
H H 0.0000 0.0000 'International Tables Vol C Tables 4.2.6.8 and 6.1.1.4'
Au Au -2.0133 8.8022 'International Tables Vol C Tables 4.2.6.8 and 6.1.1.4'
Fe Fe 0.3463 0.8444 'International Tables Vol C Tables 4.2.6.8 and 6.1.1.4'
N N 0.0061 0.0033 'International Tables Vol C Tables 4.2.6.8 and 6.1.1.4'

loop_
_geom_angle_atom_site_label_1
_geom_angle_atom_site_label_2
_geom_angle_atom_site_label_3
_geom_angle
_geom_angle_site_symmetry_1
_geom_angle_site_symmetry_3
_geom_angle_publ_flag
C1 Au1A C2 172.5(7) . 4_565 ?
C1 Au1A Au2A 97.7(5) . 2_746 ?
C2 Au1A Au2A 75.1(5) 4_565 2_746 ?
C2 Au1B C1 165.0(7) 4_565 . ?
C2 Au1B Au2B 83.7(5) 4_565 2_746 ?
C1 Au1B Au2B 111.0(4) . 2_746 ?
C4 Au2A C3 175.6(6) 4_576 . ?
C4 Au2A Au1A 94.3(5) 4_576 2_756 ?
C3 Au2A Au1A 89.5(4) . 2_756 ?
C3 Au2B C4 168.3(7) . 4_576 ?
C3 Au2B Au1B 83.3(4) . 2_756 ?
C4 Au2B Au1B 86.1(4) 4_576 2_756 ?
N2 C2 Au1B 169.9(14) . 4_566 ?
N2 C2 Au1A 175.0(11) . 4_566 ?
N3 C3 Au2B 178.6(12) . . ?
N3 C3 Au2A 171.2(10) . . ?
N4 C4 Au2A 171.3(13) . 4_575 ?
N4 C4 Au2B 177.7(13) . 4_575 ?
Au2A C4 Au2B 7.8(3) 4_575 4_575 ?
C8A N6A C7A 120.0 . . ?
N6A C8A N5A 120.0 . . ?
N6A C8A H8A 120.0 . . ?
N5A C8A H8A 120.0 . . ?
C5A N5A C8A 120.0 . . ?
C5A N5A Fe1 122.0(5) . . ?
C8A N5A Fe1 118.0(5) . . ?
C6A C5A N5A 120.0 . . ?
C6A C5A H5A 120.0 . . ?
N5A C5A H5A 120.0 . . ?
C5A C6A C7A 120.0 . . ?
C5A C6A C12A 120.0 . . ?
C7A C6A C12A 120.0 . . ?
C6A C7A C9A 120.0 . . ?
C6A C7A N6A 120.0 . . ?
C9A C7A N6A 120.0 . . ?
C10A C9A C7A 120.0 . . ?
C10A C9A H9A 120.0 . . ?
C7A C9A H9A 120.0 . . ?
C11A C10A C9A 120.0 . . ?
C11A C10A H10A 120.0 . . ?
C9A C10A H10A 120.0 . . ?
C10A C11A C12A 120.0 . . ?
C10A C11A H11A 120.0 . . ?
C12A C11A H11A 120.0 . . ?
C11A C12A C6A 120.0 . . ?
C11A C12A H12A 120.0 . . ?
C6A C12A H12A 120.0 . . ?
N1 C1 Au1A 175.8(12) . . ?
N1 C1 Au1B 173.0(11) . . ?
C8B N6B C7B 120.0 . . ?
N6B C8B N5B 120.0 . . ?
N6B C8B H8B 120.0 . . ?
N5B C8B H8B 120.0 . . ?
C5B N5B C8B 120.0 . . ?
C5B N5B Fe1 127.4(8) . . ?
C8B N5B Fe1 112.6(8) . . ?
N5B C5B C6B 120.0 . . ?
N5B C5B H5B 120.0 . . ?
C6B C5B H5B 120.0 . . ?
C7B C6B C5B 120.0 . . ?
C7B C6B C12B 120.0 . . ?
C5B C6B C12B 120.0 . . ?
C9B C7B C6B 120.0 . . ?
C9B C7B N6B 120.0 . . ?
C6B C7B N6B 120.0 . . ?
C7B C9B C10B 120.0 . . ?
C7B C9B H9B 120.0 . . ?
C10B C9B H9B 120.0 . . ?
C11B C10B C9B 120.0 . . ?
C11B C10B H10B 120.0 . . ?
C9B C10B H10B 120.0 . . ?
C10B C11B C12B 120.0 . . ?
C10B C11B H11B 120.0 . . ?
C12B C11B H11B 120.0 . . ?
C11B C12B C6B 120.0 . . ?
C11B C12B H12B 120.0 . . ?
C6B C12B H12B 120.0 . . ?
N3 Fe1 N2 91.9(4) . . ?
N3 Fe1 N4 89.3(4) . . ?
N2 Fe1 N4 178.3(4) . . ?
N3 Fe1 N1 177.6(4) . . ?
N2 Fe1 N1 89.5(4) . . ?
N4 Fe1 N1 89.2(4) . . ?
N3 Fe1 N5A 85.0(4) . . ?
N2 Fe1 N5A 83.3(4) . . ?
N4 Fe1 N5A 95.8(4) . . ?
N1 Fe1 N5A 93.3(4) . . ?
N3 Fe1 N5B 96.0(6) . . ?
N2 Fe1 N5B 97.7(6) . . ?
N4 Fe1 N5B 81.1(5) . . ?
N1 Fe1 N5B 81.9(6) . . ?
N3 Fe1 N7 87.2(3) . . ?
N2 Fe1 N7 92.3(4) . . ?
N4 Fe1 N7 88.8(4) . . ?
N1 Fe1 N7 94.6(3) . . ?
C16 N8 C15 120.0 . . ?
N7 C16 N8 120.0 . . ?
N7 C16 H16 120.0 . . ?
N8 C16 H16 120.0 . . ?
C16 N7 C13 120.0 . . ?
C16 N7 Fe1 114.0(4) . . ?
C13 N7 Fe1 126.0(4) . . ?
C14 C13 N7 120.0 . . ?
C14 C13 H13 120.0 . . ?
N7 C13 H13 120.0 . . ?
C15 C14 C13 120.0 . . ?
C15 C14 C20 120.0 . . ?
C13 C14 C20 120.0 . . ?
C14 C15 C17 120.0 . . ?
C14 C15 N8 120.0 . . ?
C17 C15 N8 120.0 . . ?
C18 C17 C15 120.0 . . ?
C18 C17 H17 120.0 . . ?
C15 C17 H17 120.0 . . ?
C17 C18 C19 120.0 . . ?
C17 C18 H18 120.0 . . ?
C19 C18 H18 120.0 . . ?
C18 C19 C20 120.0 . . ?
C18 C19 H19 120.0 . . ?
C20 C19 H19 120.0 . . ?
C19 C20 C14 120.0 . . ?
C19 C20 H20 120.0 . . ?
C14 C20 H20 120.0 . . ?
C1 N1 Fe1 166.6(10) . . ?
C2 N2 Fe1 171.0(12) . . ?
C3 N3 Fe1 171.2(10) . . ?
C4 N4 Fe1 177.1(11) . . ?

loop_
_geom_bond_atom_site_label_1
_geom_bond_atom_site_label_2
_geom_bond_distance
_geom_bond_site_symmetry_2
_geom_bond_publ_flag
Au1A C1 1.965(11) . ?
Au1A C2 2.042(12) 4_565 ?
Au1A Au2A 3.188(6) 2_746 ?
Au1B C2 1.973(13) 4_565 ?
Au1B C1 2.060(11) . ?
Au1B Au2B 3.040(8) 2_746 ?
Au2A C4 1.942(12) 4_576 ?
Au2A C3 2.034(12) . ?
Au2B C3 1.900(12) . ?
Au2B C4 2.093(13) 4_576 ?
C2 N2 1.117(14) . ?
C3 N3 1.145(12) . ?
C4 N4 1.105(13) . ?
N6A C8A 1.3900 . ?
N6A C7A 1.3900 . ?
C8A N5A 1.3900 . ?
C8A H8A 0.9300 . ?
N5A C5A 1.3900 . ?
N5A Fe1 2.170(8) . ?
C5A C6A 1.3900 . ?
C5A H5A 0.9300 . ?
C6A C7A 1.3900 . ?
C6A C12A 1.3900 . ?
C7A C9A 1.3900 . ?
C9A C10A 1.3900 . ?
C9A H9A 0.9300 . ?
C10A C11A 1.3900 . ?
C10A H10A 0.9300 . ?
C11A C12A 1.3900 . ?
C11A H11A 0.9300 . ?
C12A H12A 0.9300 . ?
C1 N1 1.100(12) . ?
N6B C8B 1.3900 . ?
N6B C7B 1.3900 . ?
C8B N5B 1.3900 . ?
C8B H8B 0.9300 . ?
N5B C5B 1.3900 . ?
N5B Fe1 2.211(14) . ?
C5B C6B 1.3900 . ?
C5B H5B 0.9300 . ?
C6B C7B 1.3900 . ?
C6B C12B 1.3900 . ?
C7B C9B 1.3900 . ?
C9B C10B 1.3900 . ?
C9B H9B 0.9300 . ?
C10B C11B 1.3900 . ?
C10B H10B 0.9300 . ?
C11B C12B 1.3900 . ?
C11B H11B 0.9300 . ?
C12B H12B 0.9300 . ?
Fe1 N3 2.129(8) . ?
Fe1 N2 2.134(8) . ?
Fe1 N4 2.149(9) . ?
Fe1 N1 2.168(8) . ?
Fe1 N7 2.236(7) . ?
N8 C16 1.3900 . ?
N8 C15 1.3900 . ?
C16 N7 1.3900 . ?
C16 H16 0.9300 . ?
N7 C13 1.3900 . ?
C13 C14 1.3900 . ?
C13 H13 0.9300 . ?
C14 C15 1.3900 . ?
C14 C20 1.3900 . ?
C15 C17 1.3900 . ?
C17 C18 1.3900 . ?
C17 H17 0.9300 . ?
C18 C19 1.3900 . ?
C18 H18 0.9300 . ?
C19 C20 1.3900 . ?
C19 H19 0.9300 . ?
C20 H20 0.9300 . ?
